data_2220485
loop_
_publ_author_name
'Loughzail, Mohamed'
'Mazoir, Noureddine'
'Maya, Celia M.'
'Berraho, Moha'
'Benharref, Ahmed'
'Bouhmaida, Nouzha'

_publ_section_title
;<i>N</i>-[4-Acetyl-5-isobutyl-5-(2-<i>p</i>-tolylpropyl)-4,5-dihydro-1,3,4-thiadiazol-2-yl]acetamide
 ethyl acetate hemisolvate
;
_journal_coeditor_code FJ2168
_journal_issue 1
_journal_name_full 'Acta Crystallographica Section E'
_journal_page_first o4
_journal_paper_doi 10.1107/S1600536808039998
_journal_volume 65
_journal_year 2009
_chemical_formula_iupac 'C20 H29 N3 O2 S, 0.5C4 H8 O2'
_chemical_formula_moiety 'C20 H29 N3 O2 S, 0.5(C4 H8 O2)'
_chemical_formula_sum 'C22 H33 N3 O3 S'
_chemical_formula_weight 419.57
_chemical_name_systematic
;<i>N</i>-[4-Acetyl-5-isobutyl-5-(2-p-tolylpropyl)-4,5-dihydro-1,3,4-thiadiazol-
2-yl]acetamide
 ethyl acetate hemisolvate
;
_space_group_IT_number 14
_symmetry_cell_setting monoclinic
_symmetry_space_group_name_Hall '-P 2yn'
_symmetry_space_group_name_H-M 'P 1 21/n 1'
_atom_sites_solution_hydrogens geom
_atom_sites_solution_primary direct
_atom_sites_solution_secondary difmap
_audit_creation_method SHELXL-97
_cell_angle_alpha 90.00
_cell_angle_beta 90.937(2)
_cell_angle_gamma 90.00
_cell_formula_units_Z 4
_cell_length_a 7.8713(3)
_cell_length_b 12.7587(5)
_cell_length_c 22.9688(9)
_cell_measurement_reflns_used 13322
_cell_measurement_temperature 295
_cell_measurement_theta_max 31.45
_cell_measurement_theta_min 2.57
_cell_volume 2306.39(16)
_computing_cell_refinement 'SAINT (Bruker, 2005)'
_computing_data_collection 'APEX2 (Bruker, 2005)'
_computing_data_reduction 'SAINT (Bruker, 2005)'
_computing_molecular_graphics 'ORTEP-3 for Windows (Farrugia,1997)'
_computing_publication_material 'WinGX (Farrugia, 1999)'
_computing_structure_refinement 'SHELXL97 (Sheldrick, 2008)'
_computing_structure_solution 'SHELXS97 (Sheldrick, 2008)'
_diffrn_ambient_temperature 293(2)
_diffrn_measured_fraction_theta_full 1.000
_diffrn_measured_fraction_theta_max 0.908
_diffrn_measurement_device_type 'Bruker X8 APEX CCD area-detector'
_diffrn_measurement_method '\f and \w'
_diffrn_radiation_monochromator graphite
_diffrn_radiation_source 'fine-focus sealed tube'
_diffrn_radiation_type MoK\a
_diffrn_radiation_wavelength 0.71073
_diffrn_reflns_av_R_equivalents 0.0369
_diffrn_reflns_av_sigmaI/netI 0.0348
_diffrn_reflns_limit_h_max 11
_diffrn_reflns_limit_h_min -11
_diffrn_reflns_limit_k_max 18
_diffrn_reflns_limit_k_min -16
_diffrn_reflns_limit_l_max 30
_diffrn_reflns_limit_l_min -33
_diffrn_reflns_number 27541
_diffrn_reflns_theta_full 25.00
_diffrn_reflns_theta_max 31.95
_diffrn_reflns_theta_min 1.83
_exptl_absorpt_coefficient_mu 0.167
_exptl_absorpt_correction_type none
_exptl_crystal_colour colourless
_exptl_crystal_density_diffrn 1.208
_exptl_crystal_density_method 'not measured'
_exptl_crystal_description prism
_exptl_crystal_F_000 904
_exptl_crystal_size_max 0.5
_exptl_crystal_size_mid 0.4
_exptl_crystal_size_min 0.3
_refine_diff_density_max 0.479
_refine_diff_density_min -0.349
_refine_ls_extinction_method none
_refine_ls_goodness_of_fit_ref 1.226
_refine_ls_hydrogen_treatment constr
_refine_ls_matrix_type full
_refine_ls_number_parameters 298
_refine_ls_number_reflns 7243
_refine_ls_number_restraints 0
_refine_ls_restrained_S_all 1.226
_refine_ls_R_factor_all 0.0713
_refine_ls_R_factor_gt 0.0653
_refine_ls_shift/su_max 0.006
_refine_ls_shift/su_mean 0.000
_refine_ls_structure_factor_coef Fsqd
_refine_ls_weighting_details 'calc w=1/[\s^2^(Fo^2^)+(0.0435P)^2^+1.5861P] where P=(Fo^2^+2Fc^2^)/3'
_refine_ls_weighting_scheme calc
_refine_ls_wR_factor_gt 0.1397
_refine_ls_wR_factor_ref 0.1429
_reflns_number_gt 6688
_reflns_number_total 7243
_reflns_threshold_expression I>2\s(I)
_cod_data_source_file fj2168.cif
_cod_data_source_block I
_cod_original_sg_symbol_H-M 'P 21/n'
_cod_database_code 2220485
_cod_database_fobs_code 2220485

loop_
_symmetry_equiv_pos_as_xyz
'x, y, z'
'-x+1/2, y+1/2, -z+1/2'
'-x, -y, -z'
'x-1/2, -y-1/2, z-1/2'

loop_
_atom_site_type_symbol
_atom_site_label
_atom_site_fract_x
_atom_site_fract_y
_atom_site_fract_z
_atom_site_U_iso_or_equiv
_atom_site_adp_type
_atom_site_calc_flag
_atom_site_refinement_flags
_atom_site_occupancy
_atom_site_disorder_assembly
_atom_site_disorder_group
C C1' 0.5624(2) 0.56734(16) 0.09954(8) 0.0284(4) Uani d . 1 . .
H H1' 0.6130 0.5214 0.0736 0.034 Uiso calc R 1 . .
C C2 0.6060(2) 0.80786(11) 0.33245(7) 0.0160(3) Uani d . 1 . .
C C2' 0.5345(2) 0.53523(13) 0.15666(8) 0.0231(3) Uani d . 1 . .
H H2' 0.5671 0.4681 0.1680 0.028 Uiso calc R 1 . .
C C3 0.4619(2) 0.92243(12) 0.40282(7) 0.0189(3) Uani d . 1 . .
C C3' 0.4581(2) 0.60205(12) 0.19769(7) 0.0198(3) Uani d . 1 . .
C C4' 0.4129(2) 0.70239(13) 0.17921(8) 0.0261(4) Uani d . 1 . .
H H4' 0.3636 0.7488 0.2052 0.031 Uiso calc R 1 . .
C C4 0.4186(2) 1.03550(13) 0.41486(8) 0.0247(3) Uani d . 1 . .
H H41 0.3953 1.0710 0.3788 0.037 Uiso calc R 1 . .
H H42 0.5127 1.0687 0.4345 0.037 Uiso calc R 1 . .
H H43 0.3202 1.0387 0.4389 0.037 Uiso calc R 1 . .
C C5 0.6899(2) 0.61643(11) 0.31921(7) 0.0163(3) Uani d . 1 . .
C C5' 0.4414(3) 0.73375(16) 0.12186(9) 0.0334(4) Uani d . 1 . .
H H5' 0.4100 0.8011 0.1105 0.040 Uiso calc R 1 . .
C C6' 0.5158(3) 0.66697(17) 0.08093(9) 0.0316(4) Uani d . 1 . .
C C6 0.5755(2) 0.53023(11) 0.29360(7) 0.0168(3) Uani d . 1 . .
H H61 0.6439 0.4869 0.2684 0.020 Uiso calc R 1 . .
H H62 0.5382 0.4862 0.3254 0.020 Uiso calc R 1 . .
C C7' 0.5422(3) 0.6998(2) 0.01806(10) 0.0496(6) Uani d . 1 . .
H H71' 0.4499 0.6741 -0.0058 0.074 Uiso calc R 1 . .
H H72' 0.6472 0.6711 0.0046 0.074 Uiso calc R 1 . .
H H73' 0.5461 0.7749 0.0157 0.074 Uiso calc R 1 . .
C C7 0.4196(2) 0.56528(12) 0.25922(7) 0.0199(3) Uani d . 1 . .
H H7 0.3686 0.6241 0.2801 0.024 Uiso calc R 1 . .
C C8 0.2898(2) 0.47506(15) 0.25783(9) 0.0280(4) Uani d . 1 . .
H H81 0.2646 0.4544 0.2969 0.042 Uiso calc R 1 . .
H H82 0.3363 0.4165 0.2372 0.042 Uiso calc R 1 . .
H H83 0.1874 0.4980 0.2384 0.042 Uiso calc R 1 . .
C C9 0.8420(2) 0.56432(12) 0.34917(7) 0.0203(3) Uani d . 1 . .
H H91 0.7995 0.5074 0.3728 0.024 Uiso calc R 1 . .
H H92 0.9113 0.5332 0.3192 0.024 Uiso calc R 1 . .
C C10 0.9575(2) 0.63119(15) 0.38756(8) 0.0260(4) Uani d . 1 . .
H H10 0.8883 0.6640 0.4176 0.031 Uiso calc R 1 . .
C C11 1.0522(2) 0.71819(16) 0.35485(11) 0.0358(5) Uani d . 1 . .
H H111 0.9721 0.7695 0.3410 0.054 Uiso calc R 1 . .
H H112 1.1105 0.6883 0.3224 0.054 Uiso calc R 1 . .
H H113 1.1330 0.7510 0.3807 0.054 Uiso calc R 1 . .
C C12 1.0842(3) 0.55835(18) 0.41726(9) 0.0389(5) Uani d . 1 . .
H H123 1.0243 0.5062 0.4390 0.058 Uiso calc R 1 . .
H H121 1.1563 0.5980 0.4432 0.058 Uiso calc R 1 . .
H H122 1.1522 0.5247 0.3884 0.058 Uiso calc R 1 . .
C C41 0.8340(2) 0.67172(12) 0.22639(7) 0.0182(3) Uani d . 1 . .
C C42 0.8709(3) 0.75771(13) 0.18334(8) 0.0259(4) Uani d . 1 . .
H H423 0.7761 0.8050 0.1811 0.039 Uiso calc R 1 . .
H H421 0.8894 0.7276 0.1457 0.039 Uiso calc R 1 . .
H H422 0.9707 0.7953 0.1958 0.039 Uiso calc R 1 . .
O O1 0.42441(18) 0.85144(10) 0.43626(6) 0.0281(3) Uani d . 1 . .
O O2 0.88630(16) 0.58120(9) 0.21879(5) 0.0211(2) Uani d . 1 . .
N N1 0.54896(18) 0.90516(10) 0.35115(6) 0.0174(3) Uani d . 1 . .
H H1 0.5686 0.9585 0.3294 0.021 Uiso calc R 1 . .
N N3 0.69220(17) 0.80070(9) 0.28451(6) 0.0169(3) Uani d . 1 . .
N N4 0.74060(18) 0.69617(9) 0.27477(6) 0.0167(3) Uani d . 1 . .
S S1 0.56524(5) 0.69427(3) 0.372883(17) 0.01838(10) Uani d . 1 . .
C C1" 0.4182(8) 0.3287(4) 0.4750(2) 0.0377(11) Uani d P 0.50 A -1
H H13" 0.4099 0.3038 0.4357 0.057 Uiso calc PR 0.50 A -1
H H12" 0.3115 0.3184 0.4939 0.057 Uiso calc PR 0.50 A -1
H H11" 0.5055 0.2906 0.4956 0.057 Uiso calc PR 0.50 A -1
C C2" 0.4610(5) 0.4425(3) 0.47503(16) 0.0282(7) Uani d P 0.50 A -1
C C3" 0.4243(5) 0.6083(3) 0.52319(18) 0.0325(8) Uani d P 0.50 A -1
H H32" 0.3404 0.6396 0.5483 0.039 Uiso calc PR 0.50 A -1
H H31" 0.4071 0.6367 0.4844 0.039 Uiso calc PR 0.50 A -1
C C4" 0.5952(7) 0.6366(4) 0.5446(3) 0.0398(11) Uani d P 0.50 A -1
H H42" 0.6142 0.6066 0.5825 0.060 Uiso calc PR 0.50 A -1
H H43" 0.6046 0.7115 0.5470 0.060 Uiso calc PR 0.50 A -1
H H41" 0.6784 0.6101 0.5182 0.060 Uiso calc PR 0.50 A -1
O O1' 0.5439(5) 0.4867(3) 0.43748(15) 0.0456(8) Uani d P 0.50 A -1
O O2' 0.3987(4) 0.4949(2) 0.52147(12) 0.0326(6) Uani d P 0.50 A -1

loop_
_atom_site_aniso_label
_atom_site_aniso_U_11
_atom_site_aniso_U_22
_atom_site_aniso_U_33
_atom_site_aniso_U_12
_atom_site_aniso_U_13
_atom_site_aniso_U_23
C1' 0.0218(9) 0.0388(10) 0.0247(9) 0.0006(7) -0.0002(7) 0.0008(7)
C2 0.0157(7) 0.0133(6) 0.0190(7) -0.0004(5) 0.0000(5) 0.0009(5)
C2' 0.0214(8) 0.0239(7) 0.0239(8) 0.0030(6) -0.0013(6) 0.0002(6)
C3 0.0168(7) 0.0191(7) 0.0209(7) 0.0015(5) 0.0023(6) -0.0008(5)
C3' 0.0163(7) 0.0189(7) 0.0241(8) 0.0009(5) -0.0036(6) 0.0012(6)
C4' 0.0244(9) 0.0213(7) 0.0324(9) 0.0032(6) -0.0063(7) 0.0017(6)
C4 0.0287(9) 0.0182(7) 0.0274(9) 0.0056(6) 0.0075(7) -0.0016(6)
C5 0.0182(7) 0.0141(6) 0.0167(7) 0.0015(5) 0.0033(5) 0.0001(5)
C5' 0.0314(10) 0.0288(9) 0.0396(11) -0.0015(7) -0.0097(8) 0.0128(8)
C6' 0.0237(9) 0.0410(10) 0.0300(10) -0.0049(8) -0.0027(7) 0.0118(8)
C6 0.0168(7) 0.0140(6) 0.0197(7) 0.0003(5) 0.0030(6) 0.0012(5)
C7' 0.0455(14) 0.0672(17) 0.0360(12) -0.0024(12) 0.0003(10) 0.0221(11)
C7 0.0163(7) 0.0200(7) 0.0236(8) 0.0021(6) 0.0019(6) -0.0017(6)
C8 0.0194(8) 0.0341(9) 0.0304(9) -0.0049(7) 0.0026(7) 0.0002(7)
C9 0.0213(8) 0.0194(7) 0.0201(7) 0.0027(6) -0.0006(6) -0.0008(5)
C10 0.0198(8) 0.0319(9) 0.0263(9) 0.0054(7) -0.0023(7) -0.0096(7)
C11 0.0186(9) 0.0334(9) 0.0552(13) -0.0012(7) -0.0059(9) -0.0046(9)
C12 0.0381(12) 0.0469(12) 0.0312(10) 0.0131(9) -0.0140(9) -0.0090(9)
C41 0.0189(7) 0.0165(6) 0.0192(7) -0.0032(5) 0.0020(6) -0.0025(5)
C42 0.0341(10) 0.0189(7) 0.0252(8) -0.0031(6) 0.0116(7) -0.0002(6)
O1 0.0367(8) 0.0199(5) 0.0280(7) 0.0030(5) 0.0130(6) 0.0025(5)
O2 0.0224(6) 0.0179(5) 0.0231(6) 0.0007(4) 0.0039(5) -0.0040(4)
N1 0.0207(7) 0.0137(5) 0.0179(6) 0.0020(5) 0.0031(5) 0.0003(4)
N3 0.0182(6) 0.0126(5) 0.0200(6) -0.0002(5) 0.0020(5) -0.0003(4)
N4 0.0202(6) 0.0126(5) 0.0175(6) -0.0004(5) 0.0037(5) -0.0007(4)
S1 0.0229(2) 0.01389(16) 0.01860(18) 0.00144(13) 0.00611(14) 0.00131(12)
C1" 0.057(3) 0.029(2) 0.027(2) -0.001(2) 0.001(2) 0.0012(17)
C2" 0.0284(19) 0.0352(18) 0.0210(17) 0.0066(15) -0.0007(14) 0.0079(14)
C3" 0.033(2) 0.0322(18) 0.032(2) 0.0021(16) -0.0019(16) 0.0023(15)
C4" 0.031(2) 0.039(3) 0.048(3) 0.002(2) -0.006(2) 0.000(2)
O1' 0.063(2) 0.0384(16) 0.0367(18) 0.0035(15) 0.0194(16) 0.0102(13)
O2' 0.0443(17) 0.0310(13) 0.0225(13) -0.0037(12) -0.0010(12) 0.0033(10)

loop_
_atom_type_symbol
_atom_type_description
_atom_type_scat_dispersion_real
_atom_type_scat_dispersion_imag
_atom_type_scat_source
C C 0.0033 0.0016 'International Tables Vol C Tables 4.2.6.8 and 6.1.1.4'
O O 0.0106 0.0060 'International Tables Vol C Tables 4.2.6.8 and 6.1.1.4'
N N 0.0061 0.0033 'International Tables Vol C Tables 4.2.6.8 and 6.1.1.4'
S S 0.1246 0.1234 'International Tables Vol C Tables 4.2.6.8 and 6.1.1.4'
H H 0.0000 0.0000 'International Tables Vol C Tables 4.2.6.8 and 6.1.1.4'

loop_
_geom_angle_atom_site_label_1
_geom_angle_atom_site_label_2
_geom_angle_atom_site_label_3
_geom_angle_site_symmetry_1
_geom_angle_site_symmetry_3
_geom_angle
_geom_angle_publ_flag
C6' C1' C2' . . 120.88(18) ?
C6' C1' H1' . . 119.6 ?
C2' C1' H1' . . 119.6 ?
N3 C2 N1 . . 119.84(13) ?
N3 C2 S1 . . 119.38(11) ?
N1 C2 S1 . . 120.77(12) ?
C1' C2' C3' . . 121.70(16) ?
C1' C2' H2' . . 119.2 ?
C3' C2' H2' . . 119.2 ?
O1 C3 N1 . . 122.80(14) ?
O1 C3 C4 . . 122.25(15) ?
N1 C3 C4 . . 114.95(14) ?
C4' C3' C2' . . 117.43(16) ?
C4' C3' C7 . . 120.79(16) ?
C2' C3' C7 . . 121.74(14) ?
C3' C4' C5' . . 120.40(18) ?
C3' C4' H4' . . 119.8 ?
C5' C4' H4' . . 119.8 ?
C3 C4 H41 . . 109.5 ?
C3 C4 H42 . . 109.5 ?
H41 C4 H42 . . 109.5 ?
C3 C4 H43 . . 109.5 ?
H41 C4 H43 . . 109.5 ?
H42 C4 H43 . . 109.5 ?
N4 C5 C9 . . 112.80(13) ?
N4 C5 C6 . . 112.75(12) ?
C9 C5 C6 . . 108.21(12) ?
N4 C5 S1 . . 103.67(9) ?
C9 C5 S1 . . 110.51(11) ?
C6 C5 S1 . . 108.79(11) ?
C4' C5' C6' . . 122.16(17) ?
C4' C5' H5' . . 118.9 ?
C6' C5' H5' . . 118.9 ?
C1' C6' C5' . . 117.43(18) ?
C1' C6' C7' . . 120.3(2) ?
C5' C6' C7' . . 122.3(2) ?
C7 C6 C5 . . 116.99(12) ?
C7 C6 H61 . . 108.1 ?
C5 C6 H61 . . 108.1 ?
C7 C6 H62 . . 108.1 ?
C5 C6 H62 . . 108.1 ?
H61 C6 H62 . . 107.3 ?
C6' C7' H71' . . 109.5 ?
C6' C7' H72' . . 109.5 ?
H71' C7' H72' . . 109.5 ?
C6' C7' H73' . . 109.5 ?
H71' C7' H73' . . 109.5 ?
H72' C7' H73' . . 109.5 ?
C6 C7 C3' . . 113.72(14) ?
C6 C7 C8 . . 108.77(13) ?
C3' C7 C8 . . 110.65(14) ?
C6 C7 H7 . . 107.8 ?
C3' C7 H7 . . 107.8 ?
C8 C7 H7 . . 107.8 ?
C7 C8 H81 . . 109.5 ?
C7 C8 H82 . . 109.5 ?
H81 C8 H82 . . 109.5 ?
C7 C8 H83 . . 109.5 ?
H81 C8 H83 . . 109.5 ?
H82 C8 H83 . . 109.5 ?
C10 C9 C5 . . 118.40(13) ?
C10 C9 H91 . . 107.7 ?
C5 C9 H91 . . 107.7 ?
C10 C9 H92 . . 107.7 ?
C5 C9 H92 . . 107.7 ?
H91 C9 H92 . . 107.1 ?
C12 C10 C9 . . 107.44(15) ?
C12 C10 C11 . . 109.96(17) ?
C9 C10 C11 . . 114.31(16) ?
C12 C10 H10 . . 108.3 ?
C9 C10 H10 . . 108.3 ?
C11 C10 H10 . . 108.3 ?
C10 C11 H111 . . 109.5 ?
C10 C11 H112 . . 109.5 ?
H111 C11 H112 . . 109.5 ?
C10 C11 H113 . . 109.5 ?
H111 C11 H113 . . 109.5 ?
H112 C11 H113 . . 109.5 ?
C10 C12 H123 . . 109.5 ?
C10 C12 H121 . . 109.5 ?
H123 C12 H121 . . 109.5 ?
C10 C12 H122 . . 109.5 ?
H123 C12 H122 . . 109.5 ?
H121 C12 H122 . . 109.5 ?
O2 C41 N4 . . 120.49(14) ?
O2 C41 C42 . . 121.15(15) ?
N4 C41 C42 . . 118.36(13) ?
C41 C42 H423 . . 109.5 ?
C41 C42 H421 . . 109.5 ?
H423 C42 H421 . . 109.5 ?
C41 C42 H422 . . 109.5 ?
H423 C42 H422 . . 109.5 ?
H421 C42 H422 . . 109.5 ?
C2 N1 C3 . . 124.63(13) ?
C2 N1 H1 . . 117.7 ?
C3 N1 H1 . . 117.7 ?
C2 N3 N4 . . 110.27(12) ?
C41 N4 N3 . . 119.50(12) ?
C41 N4 C5 . . 123.13(12) ?
N3 N4 C5 . . 117.36(12) ?
C2 S1 C5 . . 89.27(7) ?
O1' C2" O2' . . 121.9(4) ?
O1' C2" C1" . . 124.8(4) ?
O2' C2" C1" . . 113.3(4) ?
O2' C3" C4" . . 112.2(4) ?
O2' C3" H32" . . 109.2 ?
C4" C3" H32" . . 109.2 ?
O2' C3" H31" . . 109.2 ?
C4" C3" H31" . . 109.2 ?
H32" C3" H31" . . 107.9 ?
C2" O2' C3" . . 117.3(3) ?

loop_
_geom_bond_atom_site_label_1
_geom_bond_atom_site_label_2
_geom_bond_site_symmetry_2
_geom_bond_distance
_geom_bond_publ_flag
C1' C6' . 1.389(3) ?
C1' C2' . 1.395(3) ?
C1' H1' . 0.9300 ?
C2 N3 . 1.306(2) ?
C2 N1 . 1.3904(19) ?
C2 S1 . 1.7537(15) ?
C2' C3' . 1.413(2) ?
C2' H2' . 0.9300 ?
C3 O1 . 1.227(2) ?
C3 N1 . 1.398(2) ?
C3 C4 . 1.509(2) ?
C3' C4' . 1.393(2) ?
C3' C7 . 1.524(2) ?
C4' C5' . 1.398(3) ?
C4' H4' . 0.9300 ?
C4 H41 . 0.9600 ?
C4 H42 . 0.9600 ?
C4 H43 . 0.9600 ?
C5 N4 . 1.4998(19) ?
C5 C9 . 1.524(2) ?
C5 C6 . 1.533(2) ?
C5 S1 . 1.8732(15) ?
C5' C6' . 1.404(3) ?
C5' H5' . 0.9300 ?
C6' C7' . 1.521(3) ?
C6 C7 . 1.516(2) ?
C6 H61 . 0.9700 ?
C6 H62 . 0.9700 ?
C7' H71' . 0.9600 ?
C7' H72' . 0.9600 ?
C7' H73' . 0.9600 ?
C7 C8 . 1.539(2) ?
C7 H7 . 0.9800 ?
C8 H81 . 0.9600 ?
C8 H82 . 0.9600 ?
C8 H83 . 0.9600 ?
C9 C10 . 1.519(2) ?
C9 H91 . 0.9700 ?
C9 H92 . 0.9700 ?
C10 C12 . 1.517(3) ?
C10 C11 . 1.540(3) ?
C10 H10 . 0.9800 ?
C11 H111 . 0.9600 ?
C11 H112 . 0.9600 ?
C11 H113 . 0.9600 ?
C12 H123 . 0.9600 ?
C12 H121 . 0.9600 ?
C12 H122 . 0.9600 ?
C41 O2 . 1.2394(18) ?
C41 N4 . 1.378(2) ?
C41 C42 . 1.508(2) ?
C42 H423 . 0.9600 ?
C42 H421 . 0.9600 ?
C42 H422 . 0.9600 ?
N1 H1 . 0.8600 ?
N3 N4 . 1.4058(17) ?
C1" C2" . 1.490(6) ?
C1" H13" . 0.9600 ?
C1" H12" . 0.9600 ?
C1" H11" . 0.9600 ?
C2" O1' . 1.227(5) ?
C2" O2' . 1.358(5) ?
C3" O2' . 1.461(5) ?
C3" C4" . 1.470(7) ?
C3" H32" . 0.9700 ?
C3" H31" . 0.9700 ?
C4" H42" . 0.9600 ?
C4" H43" . 0.9600 ?
C4" H41" . 0.9600 ?

loop_
_geom_hbond_atom_site_label_D
_geom_hbond_atom_site_label_H
_geom_hbond_atom_site_label_A
_geom_hbond_site_symmetry_A
_geom_hbond_distance_DH
_geom_hbond_distance_HA
_geom_hbond_distance_DA
_geom_hbond_angle_DHA
_geom_hbond_publ_flag
N1 H1 O2 2_655 0.86 1.95 2.812(2) 179 yes
